data_2231346
loop_
_publ_author_name
'Saraswathi, B. S.'
'Foro, Sabine'
'Gowda, B. Thimme'

_publ_section_title
;
 <i>N</i>-(3-Chlorophenyl)-<i>N</i>'-(3-methylphenyl)succinamide
;
_journal_coeditor_code WM2508
_journal_issue 8
_journal_name_full 'Acta Crystallographica Section E'
_journal_page_first o2077
_journal_paper_doi 10.1107/S1600536811028121
_journal_volume 67
_journal_year 2011
_chemical_formula_iupac 'C17 H17 Cl N2 O2'
_chemical_formula_moiety 'C17 H17 Cl N2 O2'
_chemical_formula_sum 'C17 H17 Cl N2 O2'
_chemical_formula_weight 316.78
_chemical_name_systematic
;
<i>N</i>-(3-Chlorophenyl)-<i>N</i>'-(3-methylphenyl)succinamide
;
_space_group_IT_number 2
_symmetry_cell_setting triclinic
_symmetry_space_group_name_Hall '-P 1'
_symmetry_space_group_name_H-M 'P -1'
_atom_sites_solution_hydrogens geom
_atom_sites_solution_primary direct
_atom_sites_solution_secondary difmap
_audit_creation_method SHELXL-97
_cell_angle_alpha 93.47(2)
_cell_angle_beta 91.39(2)
_cell_angle_gamma 97.71(2)
_cell_formula_units_Z 1
_cell_length_a 4.8400(10)
_cell_length_b 5.5600(10)
_cell_length_c 14.752(3)
_cell_measurement_reflns_used 1094
_cell_measurement_temperature 293(2)
_cell_measurement_theta_max 27.66
_cell_measurement_theta_min 2.76
_cell_volume 392.46(14)
_computing_cell_refinement
;
CrysAlis RED (Oxford Diffraction, 2009)
;
_computing_data_collection
;
CrysAlis CCD (Oxford Diffraction, 2009)
;
_computing_data_reduction
;
CrysAlis RED (Oxford Diffraction, 2009)
;
_computing_molecular_graphics 'PLATON (Spek, 2009)'
_computing_publication_material 'SHELXL97 (Sheldrick, 2008'
_computing_structure_refinement 'SHELXL97 (Sheldrick, 2008)'
_computing_structure_solution 'SHELXS97 (Sheldrick, 2008)'
_diffrn_ambient_temperature 293(2)
_diffrn_measured_fraction_theta_full 0.986
_diffrn_measured_fraction_theta_max 0.986
_diffrn_measurement_device_type
;
Oxford Diffraction Xcalibur diffractometer with Sapphire CCD detector
;
_diffrn_measurement_method
;
Rotation method data acquisition using \w
;
_diffrn_radiation_monochromator graphite
_diffrn_radiation_source 'fine-focus sealed tube'
_diffrn_radiation_type MoK\a
_diffrn_radiation_wavelength 0.71073
_diffrn_reflns_av_R_equivalents 0.0099
_diffrn_reflns_av_sigmaI/netI 0.0153
_diffrn_reflns_limit_h_max 5
_diffrn_reflns_limit_h_min -6
_diffrn_reflns_limit_k_max 6
_diffrn_reflns_limit_k_min -6
_diffrn_reflns_limit_l_max 17
_diffrn_reflns_limit_l_min -18
_diffrn_reflns_number 2451
_diffrn_reflns_theta_full 26.33
_diffrn_reflns_theta_max 26.33
_diffrn_reflns_theta_min 2.77
_diffrn_standards_decay_% 0
_exptl_absorpt_coefficient_mu 0.252
_exptl_absorpt_correction_T_max 0.9801
_exptl_absorpt_correction_T_min 0.8973
_exptl_absorpt_correction_type multi-scan
_exptl_absorpt_process_details
;
(CrysAlis RED; Oxford Diffraction, 2009)
;
_exptl_crystal_colour colourless
_exptl_crystal_density_diffrn 1.340
_exptl_crystal_density_method 'not measured'
_exptl_crystal_description prism
_exptl_crystal_F_000 166
_exptl_crystal_size_max 0.44
_exptl_crystal_size_mid 0.20
_exptl_crystal_size_min 0.08
_refine_diff_density_max 0.171
_refine_diff_density_min -0.171
_refine_ls_extinction_method none
_refine_ls_goodness_of_fit_ref 0.991
_refine_ls_hydrogen_treatment constr
_refine_ls_matrix_type full
_refine_ls_number_parameters 110
_refine_ls_number_reflns 1567
_refine_ls_number_restraints 14
_refine_ls_restrained_S_all 1.032
_refine_ls_R_factor_all 0.0663
_refine_ls_R_factor_gt 0.0495
_refine_ls_shift/su_max 0.000
_refine_ls_shift/su_mean 0.000
_refine_ls_structure_factor_coef Fsqd
_refine_ls_weighting_details 'calc w=1/[\s^2^(Fo^2^)+(0.0501P)^2^+0.2642P] where P=(Fo^2^+2Fc^2^)/3'
_refine_ls_weighting_scheme calc
_refine_ls_wR_factor_gt 0.1164
_refine_ls_wR_factor_ref 0.1296
_reflns_number_gt 1249
_reflns_number_total 1567
_reflns_threshold_expression I>2sigma(I)
_cod_data_source_file wm2508.cif
_cod_data_source_block I
_cod_original_cell_volume 392.46(13)
_cod_database_code 2231346
_cod_database_fobs_code 2231346

loop_
_symmetry_equiv_pos_as_xyz
'x, y, z'
'-x, -y, -z'

loop_
_atom_site_type_symbol
_atom_site_label
_atom_site_fract_x
_atom_site_fract_y
_atom_site_fract_z
_atom_site_U_iso_or_equiv
_atom_site_adp_type
_atom_site_calc_flag
_atom_site_refinement_flags
_atom_site_occupancy
_atom_site_symmetry_multiplicity
_atom_site_disorder_assembly
_atom_site_disorder_group
O O1 0.2418(3) 0.7102(3) -0.09593(13) 0.0651(6) Uani d . 1 1 . .
N N1 -0.2109(3) 0.5789(3) -0.13211(12) 0.0417(5) Uani d . 1 1 . .
H H1 -0.3807 0.5949 -0.1204 0.050 Uiso d R 1 1 . .
C C1 -0.1722(4) 0.4107(4) -0.20578(14) 0.0384(5) Uani d . 1 1 . .
C C2 0.0217(4) 0.4712(4) -0.27063(14) 0.0445(5) Uani d . 1 1 A .
H H2 0.1310 0.6226 -0.2657 0.053 Uiso calc R 1 1 . .
C C3 0.0541(5) 0.3084(5) -0.34254(15) 0.0520(6) Uani d D 1 1 . .
C C4 -0.1059(6) 0.0831(5) -0.34971(18) 0.0630(7) Uani d . 1 1 A .
H H4A -0.0831 -0.0283 -0.3977 0.076 Uiso calc R 1 1 . .
C C5 -0.2988(6) 0.0250(5) -0.2854(2) 0.0659(7) Uani d . 1 1 . .
H H5A -0.4070 -0.1269 -0.2904 0.079 Uiso calc R 1 1 A .
C C6 -0.3364(5) 0.1866(4) -0.21353(16) 0.0502(6) Uani d . 1 1 A .
H H6 -0.4703 0.1453 -0.1709 0.060 Uiso calc R 1 1 . .
C C7 -0.0058(4) 0.7190(4) -0.08329(14) 0.0414(5) Uani d . 1 1 . .
C C8 -0.0999(4) 0.8842(4) -0.00851(15) 0.0441(5) Uani d . 1 1 . .
H H8A -0.1160 0.7990 0.0470 0.053 Uiso calc R 1 1 . .
H H8B -0.2828 0.9240 -0.0249 0.053 Uiso calc R 1 1 . .
C C9 0.251(3) 0.364(4) -0.4221(10) 0.155(8) Uani d PDU 0.50 1 A 1
H H9A 0.3567 0.5224 -0.4105 0.185 Uiso calc PR 0.50 1 A 1
H H9B 0.1426 0.3602 -0.4776 0.185 Uiso calc PR 0.50 1 A 1
H H9C 0.3763 0.2442 -0.4274 0.185 Uiso calc PR 0.50 1 A 1
Cl Cl1 0.2883(5) 0.3904(5) -0.42162(12) 0.0742(6) Uani d PDU 0.50 1 A 2

loop_
_atom_site_aniso_label
_atom_site_aniso_U_11
_atom_site_aniso_U_22
_atom_site_aniso_U_33
_atom_site_aniso_U_12
_atom_site_aniso_U_13
_atom_site_aniso_U_23
O1 0.0252(8) 0.0862(13) 0.0794(12) 0.0103(7) 0.0031(7) -0.0380(10)
N1 0.0249(8) 0.0507(11) 0.0484(10) 0.0059(7) 0.0052(7) -0.0101(8)
C1 0.0295(9) 0.0447(12) 0.0415(11) 0.0094(8) -0.0013(8) -0.0030(9)
C2 0.0366(11) 0.0497(13) 0.0457(12) 0.0028(9) 0.0031(9) -0.0039(9)
C3 0.0458(12) 0.0695(16) 0.0415(12) 0.0152(11) 0.0031(10) -0.0051(11)
C4 0.0707(17) 0.0637(17) 0.0532(14) 0.0147(13) 0.0009(12) -0.0188(12)
C5 0.0738(18) 0.0468(14) 0.0717(17) -0.0039(12) -0.0025(14) -0.0111(12)
C6 0.0462(12) 0.0493(13) 0.0526(13) -0.0017(10) 0.0059(10) -0.0003(10)
C7 0.0283(10) 0.0485(12) 0.0471(12) 0.0073(8) 0.0046(8) -0.0065(10)
C8 0.0302(10) 0.0550(13) 0.0458(11) 0.0071(9) 0.0048(8) -0.0114(10)
C9 0.149(9) 0.162(9) 0.152(9) 0.019(5) 0.009(5) 0.006(5)
Cl1 0.0639(9) 0.1109(15) 0.0466(7) 0.0093(9) 0.0242(7) -0.0080(8)

loop_
_atom_type_symbol
_atom_type_description
_atom_type_scat_dispersion_real
_atom_type_scat_dispersion_imag
_atom_type_scat_source
C C 0.0033 0.0016 'International Tables Vol C Tables 4.2.6.8 and 6.1.1.4'
H H 0.0000 0.0000 'International Tables Vol C Tables 4.2.6.8 and 6.1.1.4'
Cl Cl 0.1484 0.1585 'International Tables Vol C Tables 4.2.6.8 and 6.1.1.4'
N N 0.0061 0.0033 'International Tables Vol C Tables 4.2.6.8 and 6.1.1.4'
O O 0.0106 0.0060 'International Tables Vol C Tables 4.2.6.8 and 6.1.1.4'

loop_
_geom_angle_atom_site_label_1
_geom_angle_atom_site_label_2
_geom_angle_atom_site_label_3
_geom_angle_site_symmetry_1
_geom_angle_site_symmetry_3
_geom_angle
C7 N1 C1 . . 125.39(16)
C7 N1 H1 . . 118.5
C1 N1 H1 . . 116.1
C6 C1 C2 . . 119.8(2)
C6 C1 N1 . . 119.33(19)
C2 C1 N1 . . 120.85(19)
C3 C2 C1 . . 120.4(2)
C3 C2 H2 . . 119.8
C1 C2 H2 . . 119.8
C2 C3 C4 . . 120.0(2)
C2 C3 Cl1 . . 119.1(2)
C4 C3 Cl1 . . 120.9(2)
C2 C3 C9 . . 124.4(7)
C4 C3 C9 . . 115.4(7)
Cl1 C3 C9 . . 5.9(7)
C5 C4 C3 . . 119.2(2)
C5 C4 H4A . . 120.4
C3 C4 H4A . . 120.4
C4 C5 C6 . . 121.6(2)
C4 C5 H5A . . 119.2
C6 C5 H5A . . 119.2
C5 C6 C1 . . 119.0(2)
C5 C6 H6 . . 120.5
C1 C6 H6 . . 120.5
O1 C7 N1 . . 122.90(18)
O1 C7 C8 . . 121.54(18)
N1 C7 C8 . . 115.51(16)
C7 C8 C8 . 2_575 112.1(2)
C7 C8 H8A . . 109.2
C8 C8 H8A 2_575 . 109.2
C7 C8 H8B . . 109.2
C8 C8 H8B 2_575 . 109.2
H8A C8 H8B . . 107.9
C3 C9 H9A . . 109.5
C3 C9 H9B . . 109.5
H9A C9 H9B . . 109.5
C3 C9 H9C . . 109.5
H9A C9 H9C . . 109.5
H9B C9 H9C . . 109.5

loop_
_geom_bond_atom_site_label_1
_geom_bond_atom_site_label_2
_geom_bond_site_symmetry_2
_geom_bond_distance
O1 C7 . 1.224(2)
N1 C7 . 1.342(3)
N1 C1 . 1.423(3)
N1 H1 . 0.8591
C1 C6 . 1.382(3)
C1 C2 . 1.381(3)
C2 C3 . 1.378(3)
C2 H2 . 0.9300
C3 C4 . 1.379(4)
C3 Cl1 . 1.686(3)
C3 C9 . 1.550(9)
C4 C5 . 1.369(4)
C4 H4A . 0.9300
C5 C6 . 1.380(3)
C5 H5A . 0.9300
C6 H6 . 0.9300
C7 C8 . 1.510(3)
C8 C8 2_575 1.507(4)
C8 H8A . 0.9700
C8 H8B . 0.9700
C9 H9A . 0.9600
C9 H9B . 0.9600
C9 H9C . 0.9600

loop_
_geom_hbond_atom_site_label_D
_geom_hbond_atom_site_label_H
_geom_hbond_atom_site_label_A
_geom_hbond_site_symmetry_A
_geom_hbond_distance_DH
_geom_hbond_distance_HA
_geom_hbond_distance_DA
_geom_hbond_angle_DHA
N1 H1 O1 1_455 0.86 2.05 2.894(2) 167.7

loop_
_geom_torsion_atom_site_label_1
_geom_torsion_atom_site_label_2
_geom_torsion_atom_site_label_3
_geom_torsion_atom_site_label_4
_geom_torsion_site_symmetry_4
_geom_torsion
C7 N1 C1 C6 . 138.7(2)
C7 N1 C1 C2 . -43.0(3)
C6 C1 C2 C3 . -0.6(3)
N1 C1 C2 C3 . -178.9(2)
C1 C2 C3 C4 . -0.5(4)
C1 C2 C3 Cl1 . 178.8(2)
C1 C2 C3 C9 . 175.8(9)
C2 C3 C4 C5 . 0.8(4)
Cl1 C3 C4 C5 . -178.4(2)
C9 C3 C4 C5 . -175.8(9)
C3 C4 C5 C6 . -0.1(4)
C4 C5 C6 C1 . -1.0(4)
C2 C1 C6 C5 . 1.3(3)
N1 C1 C6 C5 . 179.6(2)
C1 N1 C7 O1 . -2.4(4)
C1 N1 C7 C8 . 179.8(2)
O1 C7 C8 C8 2_575 32.9(4)
N1 C7 C8 C8 2_575 -149.2(2)
